data_4134108
loop_
_publ_author_name
'Li, Lina'
'Liu, Xitao'
'He, Chao'
'Wang, Sasa'
'Ji, Chengmin'
'Zhang, Xinyuan'
'Sun, Zhihua'
'Zhao, Sangen'
'Hong, Maochun'
'Luo, Junhua'

_publ_section_title
;
 A Potential Sn-Based Hybrid Perovskite Ferroelectric Semiconductor.
;
_journal_issue 3
_journal_name_full 'Journal of the American Chemical Society'
_journal_page_first 1159
_journal_page_last 1163
_journal_paper_doi 10.1021/jacs.9b11341
_journal_volume 142
_journal_year 2020
_chemical_formula_sum 'C10 H36 Br10 N4 Sn3'
_chemical_formula_weight 1367.60
_space_group_IT_number 87
_space_group_name_Hall '-I 4'
_space_group_name_H-M_alt 'I 4/m'
_symmetry_cell_setting tetragonal
_symmetry_space_group_name_H-M 'I 4/m'
_atom_sites_solution_hydrogens geom
_atom_sites_solution_primary direct
_atom_sites_solution_secondary difmap
_audit_creation_method SHELXL-97
_cell_angle_alpha 90.00
_cell_angle_beta 90.00
_cell_angle_gamma 90.00
_cell_formula_units_Z 2
_cell_length_a 5.9165(8)
_cell_length_b 5.9165(8)
_cell_length_c 51.658(7)
_cell_measurement_temperature 373(2)
_cell_measurement_theta_max 26.36
_cell_measurement_theta_min 3.47
_cell_volume 1808.3(4)
_computing_structure_refinement 'SHELXL-97 (Sheldrick, 1997)'
_computing_structure_solution 'SHELXS-97 (Sheldrick, 1990)'
_diffrn_ambient_temperature 373(2)
_diffrn_measured_fraction_theta_full 0.996
_diffrn_measured_fraction_theta_max 0.996
_diffrn_radiation_monochromator graphite
_diffrn_radiation_source 'fine-focus sealed tube'
_diffrn_radiation_type MoK\a
_diffrn_radiation_wavelength 0.71073
_diffrn_reflns_av_R_equivalents 0.0726
_diffrn_reflns_av_sigmaI/netI 0.0461
_diffrn_reflns_limit_h_max 7
_diffrn_reflns_limit_h_min -7
_diffrn_reflns_limit_k_max 6
_diffrn_reflns_limit_k_min -7
_diffrn_reflns_limit_l_max 64
_diffrn_reflns_limit_l_min -64
_diffrn_reflns_number 6238
_diffrn_reflns_theta_full 26.36
_diffrn_reflns_theta_max 26.36
_diffrn_reflns_theta_min 3.47
_exptl_absorpt_coefficient_mu 13.111
_exptl_crystal_density_diffrn 2.512
_exptl_crystal_density_method 'not measured'
_exptl_crystal_F_000 1248
_refine_diff_density_max 0.704
_refine_diff_density_min -0.807
_refine_diff_density_rms 0.112
_refine_ls_extinction_coef 0.00071(15)
_refine_ls_extinction_expression Fc^*^=kFc[1+0.001xFc^2^\l^3^/sin(2\q)]^-1/4^
_refine_ls_extinction_method SHELXL
_refine_ls_goodness_of_fit_ref 1.030
_refine_ls_hydrogen_treatment mixed
_refine_ls_matrix_type full
_refine_ls_number_parameters 84
_refine_ls_number_reflns 965
_refine_ls_number_restraints 38
_refine_ls_restrained_S_all 1.014
_refine_ls_R_factor_all 0.0836
_refine_ls_R_factor_gt 0.0431
_refine_ls_shift/su_max 0.000
_refine_ls_shift/su_mean 0.000
_refine_ls_structure_factor_coef Fsqd
_refine_ls_weighting_details 'calc w=1/[\s^2^(Fo^2^)+(0.0370P)^2^+8.0314P] where P=(Fo^2^+2Fc^2^)/3'
_refine_ls_weighting_scheme calc
_refine_ls_wR_factor_gt 0.0924
_refine_ls_wR_factor_ref 0.1123
_reflns_number_gt 601
_reflns_number_total 965
_reflns_threshold_expression >2sigma(I)
_cod_data_source_file ja9b11341_si_004.cif
_cod_data_source_block c:373K
_cod_depositor_comments
;
The following automatic conversions were performed:

data item '_symmetry_cell_setting' value 'Tetragonal' was changed to
'tetragonal' in accordance with the
/home/data/users/saulius/crontab/automatic-downloads/current/ACS/lib/dictionaries/cif_core.dic
dictionary named 'cif_core.dic' version 2.4.2 last updated on
2011-04-26.

Automatic conversion script
Id: cif_fix_values 7556 2019-12-06 15:28:31Z antanas 
;
_cod_original_sg_symbol_H-M I4/mmm
_cod_database_code 4134108

loop_
_symmetry_equiv_pos_as_xyz
'x, y, z'
'-y, x, z'
'-x, -y, z'
'y, -x, z'
'x+1/2, y+1/2, z+1/2'
'-y+1/2, x+1/2, z+1/2'
'-x+1/2, -y+1/2, z+1/2'
'y+1/2, -x+1/2, z+1/2'
'-x, -y, -z'
'y, -x, -z'
'x, y, -z'
'-y, x, -z'
'-x+1/2, -y+1/2, -z+1/2'
'y+1/2, -x+1/2, -z+1/2'
'x+1/2, y+1/2, -z+1/2'
'-y+1/2, x+1/2, -z+1/2'

loop_
_atom_site_label
_atom_site_type_symbol
_atom_site_fract_x
_atom_site_fract_y
_atom_site_fract_z
_atom_site_U_iso_or_equiv
_atom_site_adp_type
_atom_site_occupancy
_atom_site_symmetry_multiplicity
_atom_site_calc_flag
_atom_site_refinement_flags
_atom_site_disorder_assembly
_atom_site_disorder_group
Sn01 Sn 0.0000 1.0000 0.0000 0.0527(4) Uani 1 8 d S . .
Sn02 Sn 0.0000 1.0000 0.11750(2) 0.0576(4) Uani 1 4 d S . .
Br03 Br 0.0000 0.5000 0.11699(4) 0.1242(7) Uani 1 2 d S . .
Br04 Br 0.0000 1.0000 0.05695(4) 0.1230(9) Uani 1 4 d S . .
Br05 Br 0.0000 0.5000 0.0000 0.1311(10) Uani 1 4 d S . .
Br00 Br 0.0000 1.0000 0.17123(5) 0.1803(15) Uani 1 4 d S . .
N2 N -0.503(17) 0.581(11) 0.1575(5) 0.14(3) Uani 0.25 1 d PDU A -1
H2C H -0.3979 0.6577 0.1488 0.163 Uiso 0.25 1 calc PR A -1
H2B H -0.6122 0.6746 0.1624 0.163 Uiso 0.25 1 calc PR A -1
H2A H -0.5601 0.4737 0.1473 0.163 Uiso 0.25 1 calc PR A -1
N1 N 0.50(4) 1.626(11) 0.0496(10) 0.16(3) Uani 0.25 1 d PDU B -1
H1A H 0.4548 1.6086 0.0332 0.198 Uiso 0.25 1 calc PR B -1
H1B H 0.6451 1.6608 0.0500 0.198 Uiso 0.25 1 calc PR B -1
H1C H 0.4194 1.7371 0.0568 0.198 Uiso 0.25 1 calc PR B -1
C2 C -0.405(8) 0.482(17) 0.1793(9) 0.13(2) Uani 0.25 1 d PDU A -1
H2D H -0.2986 0.5931 0.1857 0.155 Uiso 0.25 1 calc PR A -1
H2E H -0.3141 0.3582 0.1726 0.155 Uiso 0.25 1 calc PR A -1
C3 C -0.513(13) 0.395(9) 0.2014(8) 0.16(2) Uani 0.25 1 d PDU A -1
H3B H -0.6251 0.5061 0.2065 0.194 Uiso 0.25 1 calc PR A -1
H3A H -0.5959 0.2621 0.1958 0.194 Uiso 0.25 1 calc PR A -1
C1 C 0.46(4) 1.426(14) 0.0632(12) 0.10(2) Uani 0.25 1 d PDU B -1
H1F H 0.3699 1.3261 0.0530 0.154 Uiso 0.25 1 calc PR B -1
H1D H 0.3872 1.4584 0.0792 0.154 Uiso 0.25 1 calc PR B -1
H1E H 0.6048 1.3542 0.0667 0.154 Uiso 0.25 1 calc PR B -1
C4 C -0.396(17) 0.334(14) 0.2237(9) 0.21(3) Uani 0.25 1 d PDU A -1
H4A H -0.2623 0.4296 0.2243 0.258 Uiso 0.25 1 calc PR A -1
H4B H -0.3425 0.1813 0.2210 0.258 Uiso 0.25 1 calc PR A -1
C5 C -0.49(3) 0.34(3) 0.2486(11) 0.61(15) Uiso 0.25 1 d PDU A -1
H5C H -0.5024 0.1878 0.2551 0.915 Uiso 0.25 1 calc PR A -1
H5A H -0.6357 0.4082 0.2479 0.915 Uiso 0.25 1 calc PR A -1
H5B H -0.3926 0.4252 0.2599 0.915 Uiso 0.25 1 calc PR A -1

loop_
_atom_site_aniso_label
_atom_site_aniso_U_11
_atom_site_aniso_U_22
_atom_site_aniso_U_33
_atom_site_aniso_U_23
_atom_site_aniso_U_13
_atom_site_aniso_U_12
Sn01 0.0439(5) 0.0439(5) 0.0703(9) 0.000 0.000 0.000
Sn02 0.0469(5) 0.0469(5) 0.0792(8) 0.000 0.000 0.000
Br03 0.1227(14) 0.0568(9) 0.1931(19) 0.000 0.000 0.0004(8)
Br04 0.1463(14) 0.1463(14) 0.0764(13) 0.000 0.000 0.000
Br05 0.183(3) 0.0582(13) 0.152(2) 0.000 0.000 0.0014(13)
Br00 0.234(2) 0.234(2) 0.0727(15) 0.000 0.000 0.000
N2 0.11(3) 0.19(7) 0.111(18) 0.01(3) 0.04(4) 0.02(4)
N1 0.10(5) 0.14(4) 0.25(7) 0.08(4) -0.01(6) -0.01(9)
C2 0.12(4) 0.13(4) 0.14(2) 0.00(3) 0.00(2) 0.00(3)
C3 0.17(4) 0.17(4) 0.15(2) 0.04(2) 0.00(3) -0.02(3)
C1 0.07(8) 0.05(5) 0.18(5) -0.02(3) -0.01(8) 0.00(3)
C4 0.24(4) 0.24(4) 0.17(3) 0.04(3) -0.03(3) 0.00(3)

loop_
_atom_type_symbol
_atom_type_description
_atom_type_scat_dispersion_real
_atom_type_scat_dispersion_imag
_atom_type_scat_source
C C 0.0033 0.0016 'International Tables Vol C Tables 4.2.6.8 and 6.1.1.4'
H H 0.0000 0.0000 'International Tables Vol C Tables 4.2.6.8 and 6.1.1.4'
N N 0.0061 0.0033 'International Tables Vol C Tables 4.2.6.8 and 6.1.1.4'
Br Br -0.2901 2.4595 'International Tables Vol C Tables 4.2.6.8 and 6.1.1.4'
Sn Sn -0.6537 1.4246 'International Tables Vol C Tables 4.2.6.8 and 6.1.1.4'

loop_
_geom_angle_atom_site_label_1
_geom_angle_atom_site_label_2
_geom_angle_atom_site_label_3
_geom_angle
_geom_angle_site_symmetry_1
_geom_angle_site_symmetry_3
Br04 Sn01 Br04 180.0 . 9_575
Br04 Sn01 Br05 90.0 . 1_565
Br04 Sn01 Br05 90.0 9_575 1_565
Br04 Sn01 Br05 90.0 . 2_665
Br04 Sn01 Br05 90.0 9_575 2_665
Br05 Sn01 Br05 90.0 1_565 2_665
Br04 Sn01 Br05 90.0 . .
Br04 Sn01 Br05 90.0 9_575 .
Br05 Sn01 Br05 180.0 1_565 .
Br05 Sn01 Br05 90.0 2_665 .
Br04 Sn01 Br05 90.0 . 2_565
Br04 Sn01 Br05 90.0 9_575 2_565
Br05 Sn01 Br05 90.0 1_565 2_565
Br05 Sn01 Br05 180.0 2_665 2_565
Br05 Sn01 Br05 90.0 . 2_565
Br00 Sn02 Br03 90.51(4) . 1_565
Br00 Sn02 Br03 90.51(4) . 2_665
Br03 Sn02 Br03 89.996(1) 1_565 2_665
Br00 Sn02 Br03 90.51(4) . .
Br03 Sn02 Br03 178.98(9) 1_565 .
Br03 Sn02 Br03 89.995(1) 2_665 .
Br00 Sn02 Br03 90.51(4) . 2_565
Br03 Sn02 Br03 89.996(1) 1_565 2_565
Br03 Sn02 Br03 178.98(9) 2_665 2_565
Br03 Sn02 Br03 89.995(1) . 2_565
Sn02 Br03 Sn02 178.98(9) . 1_545
Sn01 Br05 Sn01 180.0 . 1_545
N2 C2 C3 128(4) . .
C4 C3 C2 123(4) . .
C3 C4 C5 124(4) . .

loop_
_geom_bond_atom_site_label_1
_geom_bond_atom_site_label_2
_geom_bond_distance
_geom_bond_site_symmetry_2
Sn01 Br04 2.942(2) .
Sn01 Br04 2.942(2) 9_575
Sn01 Br05 2.9582(4) 1_565
Sn01 Br05 2.9582(4) 2_665
Sn01 Br05 2.9583(4) .
Sn01 Br05 2.9583(4) 2_565
Sn02 Br00 2.776(3) .
Sn02 Br03 2.9584(4) 1_565
Sn02 Br03 2.9584(4) 2_665
Sn02 Br03 2.9584(4) .
Sn02 Br03 2.9584(4) 2_565
Br03 Sn02 2.9584(4) 1_545
Br05 Sn01 2.9583(4) 1_545
N2 C2 1.39(2) .
N1 C1 1.40(2) .
C2 C3 1.41(2) .
C3 C4 1.40(2) .
C4 C5 1.40(2) .
